data_1515788
loop_
_publ_author_name
'Uraguchi, Daisuke'
'Ito, Takaki'
'Nakamura, Shinji'
'Ooi, Takashi'

_publ_section_title
;
 Catalytic asymmetric hydrophosphonylation of ynones
;
_journal_issue 4
_journal_name_full 'Chemical Science'
_journal_page_first 488
_journal_paper_doi 10.1039/c0sc00268b
_journal_volume 1
_journal_year 2010
_chemical_formula_sum 'C9 H19 O4 P Si'
_chemical_formula_weight 250.30
_chemical_name_systematic
;
?
;
_space_group_IT_number 4
_symmetry_cell_setting monoclinic
_symmetry_space_group_name_Hall 'P 2yb'
_symmetry_space_group_name_H-M 'P 1 21 1'
_atom_sites_solution_hydrogens geom
_atom_sites_solution_primary direct
_atom_sites_solution_secondary difmap
_audit_creation_method SHELXL-97
_cell_angle_alpha 90.00
_cell_angle_beta 103.092(3)
_cell_angle_gamma 90.00
_cell_formula_units_Z 2
_cell_length_a 9.5228(13)
_cell_length_b 7.4316(11)
_cell_length_c 9.7945(14)
_cell_measurement_reflns_used 2197
_cell_measurement_temperature 153(2)
_cell_measurement_theta_max 27.61
_cell_measurement_theta_min 2.69
_cell_volume 675.14(17)
_computing_cell_refinement 'Bruker SMART'
_computing_data_collection 'Bruker SMART'
_computing_data_reduction 'Bruker SAINT'
_computing_molecular_graphics 'Bruker SHELXTL'
_computing_publication_material 'Bruker SHELXTL'
_computing_structure_refinement 'SHELXL-97 (Sheldrick, 1997)'
_computing_structure_solution 'SHELXS-97 (Sheldrick, 1990)'
_diffrn_ambient_temperature 153(2)
_diffrn_detector_area_resol_mean 8.366
_diffrn_measured_fraction_theta_full 0.998
_diffrn_measured_fraction_theta_max 0.998
_diffrn_measurement_device_type 'CCD area detector'
_diffrn_measurement_method 'phi and omega scans'
_diffrn_radiation_monochromator graphite
_diffrn_radiation_source 'fine-focus sealed tube'
_diffrn_radiation_type MoK\a
_diffrn_radiation_wavelength 0.71073
_diffrn_reflns_av_R_equivalents 0.0248
_diffrn_reflns_av_sigmaI/netI 0.0416
_diffrn_reflns_limit_h_max 12
_diffrn_reflns_limit_h_min -7
_diffrn_reflns_limit_k_max 9
_diffrn_reflns_limit_k_min -8
_diffrn_reflns_limit_l_max 11
_diffrn_reflns_limit_l_min -13
_diffrn_reflns_number 5057
_diffrn_reflns_theta_full 28.29
_diffrn_reflns_theta_max 28.29
_diffrn_reflns_theta_min 2.13
_exptl_absorpt_coefficient_mu 0.286
_exptl_absorpt_correction_T_max 0.9720
_exptl_absorpt_correction_T_min 0.8702
_exptl_absorpt_correction_type empirical
_exptl_crystal_colour colorless
_exptl_crystal_density_diffrn 1.231
_exptl_crystal_density_method 'not measured'
_exptl_crystal_description prism
_exptl_crystal_F_000 268
_exptl_crystal_size_max 0.50
_exptl_crystal_size_mid 0.10
_exptl_crystal_size_min 0.10
_refine_diff_density_max 0.605
_refine_diff_density_min -0.326
_refine_diff_density_rms 0.071
_refine_ls_abs_structure_details 'Flack H D (1983), Acta Cryst. A39, 876-881'
_refine_ls_abs_structure_Flack 0.17(10)
_refine_ls_extinction_method none
_refine_ls_goodness_of_fit_ref 1.070
_refine_ls_hydrogen_treatment constr
_refine_ls_matrix_type full
_refine_ls_number_parameters 143
_refine_ls_number_reflns 3033
_refine_ls_number_restraints 1
_refine_ls_restrained_S_all 1.070
_refine_ls_R_factor_all 0.0412
_refine_ls_R_factor_gt 0.0388
_refine_ls_shift/su_max 0.000
_refine_ls_shift/su_mean 0.000
_refine_ls_structure_factor_coef Fsqd
_refine_ls_weighting_details 'calc w=1/[\s^2^(Fo^2^)+(0.0627P)^2^+0.0189P] where P=(Fo^2^+2Fc^2^)/3'
_refine_ls_weighting_scheme calc
_refine_ls_wR_factor_gt 0.0968
_refine_ls_wR_factor_ref 0.0990
_reflns_number_gt 2887
_reflns_number_total 3033
_reflns_threshold_expression >2sigma(I)
_cod_data_source_file c0sc00268b.txt
_cod_data_source_block 4i
_cod_depositor_comments
;
The following automatic conversions were performed:

'_symmetry_cell_setting' value 'Monoclinic' changed to 'monoclinic'
according to
/usr/data/users/saulius/automatic-downloads/retrospective/RSC/lib/dictionaries/cif_core.dic
dictionary named 'cif_core.dic' version 2.4.2 from
2011-04-26.

'_exptl_absorpt_correction_type' value 'Empirical'
changed to 'empirical' according to
/usr/data/users/saulius/automatic-downloads/retrospective/RSC/lib/dictionaries/cif_core.dic
dictionary named 'cif_core.dic' version 2.4.2 from 2011-04-26.

Automatic conversion script
Id: cif_fix_values 2281 2013-09-26 08:29:07Z andrius 
;
_cod_original_sg_symbol_H-M P2(1)
_cod_database_code 1515788

loop_
_symmetry_equiv_pos_as_xyz
'x, y, z'
'-x, y+1/2, -z'

loop_
_atom_site_label
_atom_site_type_symbol
_atom_site_fract_x
_atom_site_fract_y
_atom_site_fract_z
_atom_site_U_iso_or_equiv
_atom_site_adp_type
_atom_site_occupancy
_atom_site_symmetry_multiplicity
_atom_site_calc_flag
_atom_site_refinement_flags
P1 P 0.31889(5) 0.20155(7) 0.47926(5) 0.01790(12) Uani 1 1 d .
Si1 Si 0.22767(6) 0.43048(9) -0.02839(6) 0.02528(15) Uani 1 1 d .
O2 O 0.47379(15) 0.2224(2) 0.48653(16) 0.0260(3) Uani 1 1 d .
O1 O 0.27652(16) 0.5514(2) 0.51921(15) 0.0238(3) Uani 1 1 d .
H1 H 0.3247 0.5086 0.5948 0.036 Uiso 1 1 calc R
C4 C 0.2147(2) 0.4093(3) 0.4293(2) 0.0189(4) Uani 1 1 d .
C5 C 0.2205(2) 0.4381(3) 0.2804(2) 0.0221(4) Uani 1 1 d .
O4 O 0.27764(17) 0.1513(2) 0.62106(15) 0.0248(3) Uani 1 1 d .
O3 O 0.24245(17) 0.0513(2) 0.37566(16) 0.0281(3) Uani 1 1 d .
C6 C 0.2239(2) 0.4444(3) 0.1592(2) 0.0241(4) Uani 1 1 d .
C8 C 0.4121(3) 0.3619(4) -0.0404(3) 0.0362(6) Uani 1 1 d .
H8A H 0.4799 0.4596 -0.0058 0.054 Uiso 1 1 calc R
H8B H 0.4130 0.3359 -0.1383 0.054 Uiso 1 1 calc R
H8C H 0.4407 0.2540 0.0166 0.054 Uiso 1 1 calc R
C7 C 0.0962(3) 0.2563(5) -0.1106(3) 0.0468(8) Uani 1 1 d .
H7A H 0.1235 0.1401 -0.0649 0.070 Uiso 1 1 calc R
H7B H 0.0959 0.2467 -0.2105 0.070 Uiso 1 1 calc R
H7C H -0.0003 0.2898 -0.1000 0.070 Uiso 1 1 calc R
C2 C 0.3380(3) -0.0117(4) 0.6917(3) 0.0348(6) Uani 1 1 d .
H2A H 0.3029 -0.1159 0.6325 0.052 Uiso 1 1 calc R
H2B H 0.3085 -0.0227 0.7809 0.052 Uiso 1 1 calc R
H2C H 0.4434 -0.0067 0.7095 0.052 Uiso 1 1 calc R
C1 C 0.3086(3) -0.0264(4) 0.2701(3) 0.0406(6) Uani 1 1 d .
H1A H 0.2637 0.0241 0.1782 0.061 Uiso 1 1 calc R
H1B H 0.2951 -0.1572 0.2681 0.061 Uiso 1 1 calc R
H1C H 0.4119 0.0013 0.2926 0.061 Uiso 1 1 calc R
C3 C 0.0590(2) 0.3892(3) 0.4425(2) 0.0252(5) Uani 1 1 d .
H3A H 0.0569 0.3742 0.5414 0.038 Uiso 1 1 calc R
H3B H 0.0157 0.2835 0.3894 0.038 Uiso 1 1 calc R
H3C H 0.0043 0.4970 0.4052 0.038 Uiso 1 1 calc R
C9 C 0.1834(3) 0.6526(4) -0.1122(3) 0.0451(7) Uani 1 1 d .
H9A H 0.0822 0.6814 -0.1155 0.068 Uiso 1 1 calc R
H9B H 0.1990 0.6494 -0.2077 0.068 Uiso 1 1 calc R
H9C H 0.2455 0.7448 -0.0577 0.068 Uiso 1 1 calc R

loop_
_atom_site_aniso_label
_atom_site_aniso_U_11
_atom_site_aniso_U_22
_atom_site_aniso_U_33
_atom_site_aniso_U_23
_atom_site_aniso_U_13
_atom_site_aniso_U_12
P1 0.0189(2) 0.0163(2) 0.0181(2) 0.00125(19) 0.00339(17) 0.0007(2)
Si1 0.0271(3) 0.0281(3) 0.0205(3) 0.0029(2) 0.0050(2) -0.0019(3)
O2 0.0208(7) 0.0237(9) 0.0333(7) 0.0042(7) 0.0055(6) 0.0036(6)
O1 0.0260(8) 0.0196(8) 0.0253(7) -0.0051(6) 0.0049(6) -0.0019(6)
C4 0.0197(9) 0.0157(10) 0.0212(9) -0.0002(8) 0.0042(7) 0.0013(7)
C5 0.0230(9) 0.0164(10) 0.0257(9) 0.0028(8) 0.0029(7) 0.0052(8)
O4 0.0306(8) 0.0238(9) 0.0209(7) 0.0058(6) 0.0079(6) 0.0044(6)
O3 0.0322(8) 0.0222(9) 0.0286(8) -0.0063(6) 0.0042(6) -0.0031(6)
C6 0.0279(10) 0.0205(11) 0.0237(9) 0.0032(9) 0.0050(8) 0.0033(9)
C8 0.0301(12) 0.0394(15) 0.0397(13) -0.0089(11) 0.0094(10) -0.0006(10)
C7 0.0428(15) 0.068(2) 0.0298(12) -0.0122(12) 0.0091(11) -0.0264(14)
C2 0.0461(14) 0.0279(13) 0.0324(12) 0.0133(10) 0.0134(10) 0.0099(11)
C1 0.0573(16) 0.0316(15) 0.0304(12) -0.0096(10) 0.0049(11) 0.0086(12)
C3 0.0193(10) 0.0271(13) 0.0288(10) 0.0008(8) 0.0044(8) 0.0004(8)
C9 0.0517(17) 0.0481(19) 0.0383(14) 0.0211(12) 0.0163(12) 0.0120(13)

loop_
_atom_type_symbol
_atom_type_description
_atom_type_scat_dispersion_real
_atom_type_scat_dispersion_imag
_atom_type_scat_source
C C 0.0033 0.0016 'International Tables Vol C Tables 4.2.6.8 and 6.1.1.4'
H H 0.0000 0.0000 'International Tables Vol C Tables 4.2.6.8 and 6.1.1.4'
O O 0.0106 0.0060 'International Tables Vol C Tables 4.2.6.8 and 6.1.1.4'
P P 0.1023 0.0942 'International Tables Vol C Tables 4.2.6.8 and 6.1.1.4'
Si Si 0.0817 0.0704 'International Tables Vol C Tables 4.2.6.8 and 6.1.1.4'

loop_
_geom_angle_atom_site_label_1
_geom_angle_atom_site_label_2
_geom_angle_atom_site_label_3
_geom_angle
O2 P1 O4 115.56(9)
O2 P1 O3 114.78(9)
O4 P1 O3 103.28(9)
O2 P1 C4 113.54(9)
O4 P1 C4 101.94(8)
O3 P1 C4 106.34(9)
C6 Si1 C9 109.71(12)
C6 Si1 C7 107.92(11)
C9 Si1 C7 111.54(15)
C6 Si1 C8 108.02(11)
C9 Si1 C8 109.92(14)
C7 Si1 C8 109.64(14)
C4 O1 H1 109.5
O1 C4 C5 113.60(17)
O1 C4 C3 107.18(16)
C5 C4 C3 110.51(16)
O1 C4 P1 109.70(13)
C5 C4 P1 104.14(14)
C3 C4 P1 111.78(15)
C6 C5 C4 173.9(2)
C2 O4 P1 118.00(14)
C1 O3 P1 122.10(16)
C5 C6 Si1 174.6(2)
Si1 C8 H8A 109.5
Si1 C8 H8B 109.5
H8A C8 H8B 109.5
Si1 C8 H8C 109.5
H8A C8 H8C 109.5
H8B C8 H8C 109.5
Si1 C7 H7A 109.5
Si1 C7 H7B 109.5
H7A C7 H7B 109.5
Si1 C7 H7C 109.5
H7A C7 H7C 109.5
H7B C7 H7C 109.5
O4 C2 H2A 109.5
O4 C2 H2B 109.5
H2A C2 H2B 109.5
O4 C2 H2C 109.5
H2A C2 H2C 109.5
H2B C2 H2C 109.5
O3 C1 H1A 109.5
O3 C1 H1B 109.5
H1A C1 H1B 109.5
O3 C1 H1C 109.5
H1A C1 H1C 109.5
H1B C1 H1C 109.5
C4 C3 H3A 109.5
C4 C3 H3B 109.5
H3A C3 H3B 109.5
C4 C3 H3C 109.5
H3A C3 H3C 109.5
H3B C3 H3C 109.5
Si1 C9 H9A 109.5
Si1 C9 H9B 109.5
H9A C9 H9B 109.5
Si1 C9 H9C 109.5
H9A C9 H9C 109.5
H9B C9 H9C 109.5

loop_
_geom_bond_atom_site_label_1
_geom_bond_atom_site_label_2
_geom_bond_distance
P1 O2 1.4687(15)
P1 O4 1.5716(15)
P1 O3 1.5723(16)
P1 C4 1.840(2)
Si1 C6 1.848(2)
Si1 C9 1.849(3)
Si1 C7 1.854(3)
Si1 C8 1.858(3)
O1 C4 1.415(2)
O1 H1 0.8400
C4 C5 1.487(3)
C4 C3 1.525(3)
C5 C6 1.196(3)
O4 C2 1.448(3)
O3 C1 1.447(3)
C8 H8A 0.9800
C8 H8B 0.9800
C8 H8C 0.9800
C7 H7A 0.9800
C7 H7B 0.9800
C7 H7C 0.9800
C2 H2A 0.9800
C2 H2B 0.9800
C2 H2C 0.9800
C1 H1A 0.9800
C1 H1B 0.9800
C1 H1C 0.9800
C3 H3A 0.9800
C3 H3B 0.9800
C3 H3C 0.9800
C9 H9A 0.9800
C9 H9B 0.9800
C9 H9C 0.9800
